data_4038906
loop_
_publ_author_name
'Zheng, Kuan'
'Shen, Defeng'
'Zhang, Bingbing'
'Hong, Ran'

_publ_section_title
;
 The Landscape of Lankacidin Biomimetic Synthesis: Structural Revisions
 and Biogenetic Implications.
;
_journal_name_full 'The Journal of organic chemistry'
_journal_paper_doi 10.1021/acs.joc.0c01930
_journal_year 2020
_chemical_absolute_configuration ad
_chemical_formula_moiety 'C45 H43 Br3 N O8'
_chemical_formula_sum 'C45 H43 Br3 N O8'
_chemical_formula_weight 965.50
_space_group_crystal_system orthorhombic
_space_group_IT_number 19
_space_group_name_Hall 'P 2ac 2ab'
_space_group_name_H-M_alt 'P 21 21 21'
_atom_sites_solution_hydrogens geom
_audit_creation_method SHELXL-2014/7
_cell_angle_alpha 90
_cell_angle_beta 90
_cell_angle_gamma 90
_cell_formula_units_Z 4
_cell_length_a 5.1493(4)
_cell_length_b 24.3955(12)
_cell_length_c 34.606(3)
_cell_measurement_reflns_used 4164
_cell_measurement_temperature 295(2)
_cell_measurement_theta_max 60.55
_cell_measurement_theta_min 3.13
_cell_volume 4347.2(5)
_computing_cell_refinement 'Bruker SAINT'
_computing_data_collection 'Bruker APEX2'
_computing_data_reduction 'Bruker SAINT'
_computing_molecular_graphics 'Bruker SHELXTL'
_computing_publication_material 'Bruker SHELXTL'
_computing_structure_refinement 'SHELXL-2014 (Sheldrick, 2014)'
_computing_structure_solution 'SHELXS-97 (Sheldrick 2008)'
_diffrn_ambient_temperature 295(2)
_diffrn_measured_fraction_theta_full 0.964
_diffrn_measured_fraction_theta_max 0.963
_diffrn_measurement_device_type 'CCD area detector'
_diffrn_measurement_method 'phi and omega scans'
_diffrn_radiation_type CuK\a
_diffrn_radiation_wavelength 1.54178
_diffrn_reflns_av_R_equivalents 0.0890
_diffrn_reflns_av_unetI/netI 0.1095
_diffrn_reflns_Laue_measured_fraction_full 0.964
_diffrn_reflns_Laue_measured_fraction_max 0.963
_diffrn_reflns_limit_h_max 5
_diffrn_reflns_limit_h_min -5
_diffrn_reflns_limit_k_max 29
_diffrn_reflns_limit_k_min -18
_diffrn_reflns_limit_l_max 34
_diffrn_reflns_limit_l_min -40
_diffrn_reflns_number 13856
_diffrn_reflns_point_group_measured_fraction_full 0.924
_diffrn_reflns_point_group_measured_fraction_max 0.924
_diffrn_reflns_theta_full 66.576
_diffrn_reflns_theta_max 66.575
_diffrn_reflns_theta_min 2.216
_diffrn_source 'sealed tube'
_exptl_absorpt_coefficient_mu 3.872
_exptl_absorpt_correction_type none
_exptl_crystal_colour colorless
_exptl_crystal_density_diffrn 1.475
_exptl_crystal_description block
_exptl_crystal_F_000 1914
_exptl_crystal_size_max 0.05
_exptl_crystal_size_mid 0.04
_exptl_crystal_size_min 0.03
_refine_diff_density_max 1.284
_refine_diff_density_min -0.724
_refine_diff_density_rms 0.149
_refine_ls_abs_structure_details
;
 Flack x determined using 996 quotients [(I+)-(I-)]/[(I+)+(I-)]
 (Parsons, Flack and Wagner, Acta Cryst. B69 (2013) 249-259).
;
_refine_ls_abs_structure_Flack 0.09(3)
_refine_ls_extinction_method none
_refine_ls_goodness_of_fit_ref 1.127
_refine_ls_hydrogen_treatment constr
_refine_ls_matrix_type full
_refine_ls_number_parameters 565
_refine_ls_number_reflns 7085
_refine_ls_number_restraints 991
_refine_ls_restrained_S_all 1.137
_refine_ls_R_factor_all 0.1724
_refine_ls_R_factor_gt 0.1129
_refine_ls_shift/su_max 0.002
_refine_ls_shift/su_mean 0.000
_refine_ls_structure_factor_coef Fsqd
_refine_ls_weighting_details 'w=1/[\s^2^(Fo^2^)+(0.2000P)^2^] where P=(Fo^2^+2Fc^2^)/3'
_refine_ls_weighting_scheme calc
_refine_ls_wR_factor_gt 0.3081
_refine_ls_wR_factor_ref 0.3554
_reflns_Friedel_coverage 0.651
_reflns_Friedel_fraction_full 0.870
_reflns_Friedel_fraction_max 0.869
_reflns_number_gt 3944
_reflns_number_total 7085
_reflns_threshold_expression 'I > 2\s(I)'
_cod_data_source_file jo0c01930_si_001.cif
_cod_data_source_block a
_cod_database_code 4038906
_shelx_shelxl_version_number 2014/7
_shelx_space_group_comment
;
The symmetry employed for this shelxl refinement is uniquely defined
by the following loop, which should always be used as a source of
symmetry information in preference to the above space-group names.
They are only intended as comments.
;

loop_
_space_group_symop_operation_xyz
'x, y, z'
'-x+1/2, -y, z+1/2'
'-x, y+1/2, -z+1/2'
'x+1/2, -y+1/2, -z'

loop_
_atom_site_label
_atom_site_type_symbol
_atom_site_fract_x
_atom_site_fract_y
_atom_site_fract_z
_atom_site_U_iso_or_equiv
_atom_site_adp_type
_atom_site_occupancy
_atom_site_site_symmetry_order
_atom_site_calc_flag
_atom_site_refinement_flags_posn
_atom_site_refinement_flags_adp
_atom_site_refinement_flags_occupancy
_atom_site_disorder_assembly
_atom_site_disorder_group
Br1 Br 0.8314(9) 0.13454(12) 0.75098(12) 0.1496(14) Uani 1 1 d . U . . .
O1 O 0.248(3) 0.3385(5) 0.4722(3) 0.075(2) Uani 1 1 d . U . . .
C1 C -0.431(5) 0.2247(8) 0.4074(8) 0.0992(11) Uani 1 1 d . U . . .
Br2 Br -0.6859(5) 0.17130(9) 0.39267(8) 0.1004(8) Uani 1 1 d . U . . .
O2 O 0.213(3) 0.3739(4) 0.4127(3) 0.071(2) Uani 1 1 d . U . . .
C2 C -0.336(4) 0.2224(7) 0.4435(6) 0.079(3) Uani 1 1 d . U . . .
H2 H -0.3990 0.1969 0.4611 0.095 Uiso 1 1 calc R U . . .
Br3 Br 1.3636(7) 1.01544(10) 0.70319(9) 0.1225(11) Uani 1 1 d . U . . .
O3 O 0.047(3) 0.4614(5) 0.4548(3) 0.070(2) Uani 1 1 d . U . . .
C3 C -0.145(4) 0.2586(6) 0.4537(5) 0.071(3) Uani 1 1 d . U . . .
H3 H -0.0724 0.2564 0.4783 0.086 Uiso 1 1 calc R U . . .
O4 O 0.136(2) 0.6126(4) 0.5334(3) 0.0647(18) Uani 1 1 d . U . . .
C4 C -0.059(4) 0.2980(6) 0.4287(5) 0.068(3) Uani 1 1 d . U . . .
O5 O 0.779(4) 0.7829(6) 0.6387(5) 0.101(3) Uani 1 1 d D U . . .
C5 C -0.182(4) 0.3011(7) 0.3919(5) 0.077(3) Uani 1 1 d . U . . .
H5 H -0.1381 0.3292 0.3750 0.092 Uiso 1 1 calc R U . . .
O6 O 1.115(4) 0.7811(7) 0.6041(5) 0.116(3) Uani 1 1 d . U . . .
C6 C -0.357(5) 0.2640(8) 0.3816(6) 0.087(3) Uani 1 1 d . U . . .
H6 H -0.4300 0.2649 0.3570 0.104 Uiso 1 1 calc R U . . .
O7 O 0.651(3) 0.3976(5) 0.6896(4) 0.091(3) Uani 1 1 d . U . . .
C7 C 0.140(4) 0.3371(7) 0.4405(5) 0.075(2) Uani 1 1 d . U . . .
O8 O 0.461(7) 0.3994(12) 0.7451(9) 0.100(3) Uani 0.507(15) 1 d . U P A 1
O9 O 0.265(7) 0.3826(12) 0.7037(9) 0.100(3) Uani 0.493(15) 1 d . U P A 2
C8 C 0.405(4) 0.4138(7) 0.4228(5) 0.073(2) Uani 1 1 d . U . . .
H8 H 0.5591 0.3961 0.4338 0.088 Uiso 1 1 calc R U . . .
C9 C 0.473(4) 0.4444(7) 0.3870(5) 0.074(2) Uani 1 1 d . U . . .
H9A H 0.6272 0.4655 0.3914 0.110 Uiso 1 1 calc R U . . .
H9B H 0.3324 0.4684 0.3802 0.110 Uiso 1 1 calc R U . . .
H9C H 0.5025 0.4189 0.3663 0.110 Uiso 1 1 calc R U . . .
C10 C 0.282(4) 0.4533(7) 0.4523(5) 0.069(2) Uani 1 1 d . U . . .
N11 N 0.463(3) 0.4798(5) 0.4744(4) 0.063(2) Uani 1 1 d . U . . .
C11 C 0.306(4) 0.5915(6) 0.4497(5) 0.067(2) Uani 1 1 d . U . . .
H11A H 0.3282 0.6294 0.4433 0.101 Uiso 1 1 calc R U . . .
H11B H 0.1238 0.5834 0.4520 0.101 Uiso 1 1 calc R U . . .
H11C H 0.3802 0.5691 0.4298 0.101 Uiso 1 1 calc R U . . .
C12 C 0.394(4) 0.5225(6) 0.5020(5) 0.061(2) Uani 1 1 d . U . . .
H12 H 0.2062 0.5195 0.5056 0.074 Uiso 1 1 calc R U . . .
C13 C 0.441(4) 0.5793(6) 0.4881(5) 0.067(2) Uani 1 1 d . U . . .
H13 H 0.6280 0.5848 0.4849 0.080 Uiso 1 1 calc R U . . .
C14 C 0.341(4) 0.6201(6) 0.5173(5) 0.0641(19) Uani 1 1 d . U . . .
C15 C 0.499(4) 0.6698(7) 0.5271(5) 0.068(2) Uani 1 1 d . U . . .
C16 C 0.692(4) 0.6909(6) 0.4972(5) 0.068(2) Uani 1 1 d . U . . .
H16A H 0.7737 0.7236 0.5068 0.102 Uiso 1 1 calc R U . . .
H16B H 0.6027 0.6989 0.4736 0.102 Uiso 1 1 calc R U . . .
H16C H 0.8220 0.6634 0.4926 0.102 Uiso 1 1 calc R U . . .
C17 C 0.463(4) 0.6938(7) 0.5616(6) 0.073(3) Uani 1 1 d . U . . .
H17 H 0.3269 0.6803 0.5765 0.088 Uiso 1 1 calc R U . . .
C18 C 0.616(5) 0.7392(7) 0.5787(6) 0.084(3) Uani 1 1 d . U . . .
H18A H 0.5243 0.7734 0.5743 0.101 Uiso 1 1 calc R U . . .
H18B H 0.7818 0.7415 0.5656 0.101 Uiso 1 1 calc R U . . .
C19 C 0.662(5) 0.7327(8) 0.6211(6) 0.089(3) Uani 1 1 d . U . . .
H19 H 0.4914 0.7277 0.6332 0.107 Uiso 1 1 calc R U . . .
C20 C 0.812(5) 0.6827(8) 0.6288(6) 0.084(3) Uani 1 1 d . U . . .
H20 H 0.9683 0.6777 0.6159 0.100 Uiso 1 1 calc R U . . .
C21 C 0.733(4) 0.6433(8) 0.6540(6) 0.076(3) Uani 1 1 d . U . . .
H21 H 0.5980 0.6517 0.6709 0.091 Uiso 1 1 calc R U . . .
C22 C 0.847(4) 0.5884(8) 0.6564(6) 0.082(3) Uani 1 1 d . U . . .
C23 C 0.733(4) 0.5512(8) 0.6780(6) 0.080(3) Uani 1 1 d . U . . .
H23 H 0.5937 0.5636 0.6927 0.096 Uiso 1 1 calc R U . . .
C24 C 0.802(4) 0.4879(8) 0.6827(6) 0.081(3) Uani 1 1 d . U . . .
H24A H 0.9410 0.4786 0.6649 0.097 Uiso 1 1 calc R U . . .
H24B H 0.8643 0.4813 0.7087 0.097 Uiso 1 1 calc R U . . .
C25 C 0.579(4) 0.4520(7) 0.6752(5) 0.076(3) Uani 1 1 d . U . . .
H25 H 0.4355 0.4651 0.6914 0.091 Uiso 1 1 calc R U . . .
C26 C 0.478(4) 0.4470(7) 0.6361(5) 0.071(3) Uani 1 1 d . U . . .
H26 H 0.3461 0.4216 0.6321 0.085 Uiso 1 1 calc R U . . .
C27 C 0.556(4) 0.4749(6) 0.6057(5) 0.066(3) Uani 1 1 d . U . . .
H27 H 0.6989 0.4978 0.6094 0.079 Uiso 1 1 calc R U . . .
C28 C 0.444(4) 0.4742(6) 0.5665(5) 0.069(2) Uani 1 1 d . U . . .
C29 C 0.513(3) 0.5123(6) 0.5416(5) 0.062(2) Uani 1 1 d . U . . .
H29 H 0.6478 0.5354 0.5490 0.074 Uiso 1 1 calc R U . . .
C30 C 1.089(4) 0.5770(8) 0.6305(6) 0.082(3) Uani 1 1 d . U . . .
H30A H 1.1319 0.5388 0.6316 0.123 Uiso 1 1 calc R U . . .
H30B H 1.2333 0.5983 0.6397 0.123 Uiso 1 1 calc R U . . .
H30C H 1.0506 0.5871 0.6043 0.123 Uiso 1 1 calc R U . . .
C31 C 0.232(4) 0.4339(6) 0.5589(5) 0.069(2) Uani 1 1 d . U . . .
H31A H 0.1584 0.4407 0.5339 0.104 Uiso 1 1 calc R U . . .
H31B H 0.1000 0.4375 0.5783 0.104 Uiso 1 1 calc R U . . .
H31C H 0.3019 0.3974 0.5596 0.104 Uiso 1 1 calc R U . . .
C32 C 0.964(7) 0.8028(11) 0.6298(9) 0.116(3) Uani 1 1 d D U . . .
C33 C 1.068(6) 0.8592(10) 0.6498(8) 0.107(4) Uani 1 1 d D U . . .
C34 C 1.248(5) 0.8814(10) 0.6367(8) 0.109(4) Uani 1 1 d . U . . .
H34 H 1.3280 0.8660 0.6152 0.131 Uiso 1 1 calc R U . . .
C35 C 1.344(6) 0.9279(10) 0.6511(8) 0.113(4) Uani 1 1 d . U . . .
H35 H 1.4878 0.9451 0.6403 0.136 Uiso 1 1 calc R U . . .
C36 C 1.213(7) 0.9498(10) 0.6844(8) 0.1219(13) Uani 1 1 d . U . . .
C37 C 1.019(6) 0.9276(11) 0.7015(9) 0.117(4) Uani 1 1 d . U . . .
H37 H 0.9390 0.9429 0.7230 0.140 Uiso 1 1 calc R U . . .
C38 C 0.936(6) 0.8773(11) 0.6844(8) 0.113(4) Uani 1 1 d . U . . .
H38 H 0.8026 0.8568 0.6952 0.135 Uiso 1 1 calc R U . . .
C39 C 0.529(5) 0.3703(10) 0.7146(7) 0.100(3) Uani 1 1 d . U . . .
C40 C 0.602(6) 0.3148(10) 0.7223(8) 0.104(3) Uani 1 1 d . U . . .
C43 C 0.739(8) 0.2082(12) 0.7404(11) 0.1477(15) Uani 1 1 d . U . . .
C41 C 0.610(11) 0.2784(19) 0.6989(16) 0.108(3) Uani 0.507(15) 1 d . U P A 1
H41 H 0.5667 0.2887 0.6738 0.130 Uiso 0.507(15) 1 calc R U P A 1
C42 C 0.674(12) 0.2221(19) 0.7035(17) 0.119(3) Uani 0.507(15) 1 d . U P A 1
H42 H 0.6722 0.1971 0.6832 0.142 Uiso 0.507(15) 1 calc R U P A 1
C44 C 0.708(13) 0.241(2) 0.7736(18) 0.124(3) Uani 0.507(15) 1 d . U P A 1
H44 H 0.7225 0.2288 0.7989 0.149 Uiso 0.507(15) 1 calc R U P A 1
C45 C 0.654(12) 0.296(2) 0.7628(16) 0.114(3) Uani 0.507(15) 1 d . U P A 1
H45 H 0.6490 0.3223 0.7823 0.137 Uiso 0.507(15) 1 calc R U P A 1
C46 C 0.840(13) 0.304(2) 0.7230(16) 0.110(3) Uani 0.493(15) 1 d . U P A 2
H46 H 0.9599 0.3316 0.7170 0.132 Uiso 0.493(15) 1 calc R U P A 2
C47 C 0.918(13) 0.257(2) 0.7320(17) 0.121(3) Uani 0.493(15) 1 d . U P A 2
H47 H 1.0959 0.2508 0.7335 0.145 Uiso 0.493(15) 1 calc R U P A 2
C48 C 0.407(13) 0.277(2) 0.7203(16) 0.110(3) Uani 0.493(15) 1 d . U P A 2
H48 H 0.2485 0.2844 0.7084 0.132 Uiso 0.493(15) 1 calc R U P A 2
C49 C 0.472(13) 0.223(2) 0.7390(18) 0.120(3) Uani 0.493(15) 1 d . U P A 2
H49A H 0.3437 0.2007 0.7492 0.145 Uiso 0.493(15) 1 calc R U P A 2

loop_
_atom_site_aniso_label
_atom_site_aniso_U_11
_atom_site_aniso_U_22
_atom_site_aniso_U_33
_atom_site_aniso_U_23
_atom_site_aniso_U_13
_atom_site_aniso_U_12
Br1 0.180(3) 0.0975(17) 0.171(3) 0.0469(17) 0.000(3) 0.0311(19)
O1 0.091(5) 0.068(4) 0.068(4) 0.005(3) -0.006(4) -0.009(3)
C1 0.101(2) 0.0682(17) 0.128(2) -0.0191(17) -0.014(2) -0.0140(17)
Br2 0.1023(16) 0.0690(11) 0.1300(18) -0.0193(11) -0.0138(15) -0.0134(11)
O2 0.091(6) 0.059(4) 0.065(4) 0.000(3) -0.002(5) -0.004(4)
C2 0.088(7) 0.060(5) 0.089(5) -0.010(4) 0.004(5) -0.006(4)
Br3 0.167(3) 0.0786(14) 0.1221(19) -0.0108(12) -0.029(2) -0.0211(15)
O3 0.076(4) 0.065(4) 0.068(4) -0.003(3) -0.004(4) -0.005(4)
C3 0.088(7) 0.054(5) 0.072(5) -0.003(4) 0.007(4) 0.001(4)
O4 0.065(4) 0.058(3) 0.071(4) 0.004(3) 0.005(3) 0.000(3)
C4 0.082(6) 0.059(5) 0.063(5) -0.005(4) 0.003(4) -0.001(4)
O5 0.112(7) 0.091(4) 0.101(5) -0.001(5) -0.021(5) -0.009(5)
C5 0.092(7) 0.071(6) 0.068(5) -0.005(4) -0.006(5) -0.001(4)
O6 0.122(6) 0.103(5) 0.123(6) -0.011(4) -0.006(5) -0.010(4)
C6 0.095(7) 0.076(6) 0.088(5) -0.009(5) -0.011(5) -0.012(4)
O7 0.095(5) 0.087(4) 0.090(5) 0.024(4) 0.005(4) 0.037(4)
C7 0.090(5) 0.067(4) 0.067(4) 0.005(3) -0.006(4) -0.008(3)
O8 0.110(5) 0.092(4) 0.097(5) 0.022(3) 0.016(5) 0.006(4)
O9 0.110(5) 0.091(4) 0.097(5) 0.022(3) 0.016(5) 0.006(4)
C8 0.082(5) 0.066(4) 0.071(4) -0.002(3) 0.003(4) -0.005(3)
C9 0.083(5) 0.067(4) 0.071(4) -0.002(3) 0.003(4) -0.006(3)
C10 0.075(4) 0.064(4) 0.068(4) -0.003(3) -0.004(4) -0.005(4)
N11 0.067(5) 0.061(3) 0.061(4) 0.004(4) 0.004(5) 0.004(5)
C11 0.072(5) 0.061(3) 0.069(3) 0.006(2) 0.004(4) 0.008(4)
C12 0.064(6) 0.058(3) 0.062(4) 0.001(2) -0.001(5) -0.001(4)
C13 0.071(5) 0.061(3) 0.068(3) 0.006(2) 0.004(4) 0.008(4)
C14 0.065(5) 0.057(3) 0.071(4) 0.005(3) 0.005(4) 0.000(3)
C15 0.070(5) 0.054(4) 0.079(4) 0.011(3) 0.003(4) -0.002(3)
C16 0.070(5) 0.055(4) 0.079(4) 0.011(3) 0.003(4) -0.002(3)
C17 0.083(7) 0.059(5) 0.079(5) 0.006(4) 0.006(5) -0.015(5)
C18 0.097(8) 0.066(6) 0.088(6) 0.006(4) -0.004(6) -0.010(6)
C19 0.099(7) 0.086(5) 0.082(5) 0.003(4) -0.014(6) 0.008(4)
C20 0.078(7) 0.091(4) 0.082(7) 0.006(4) 0.000(6) -0.002(6)
C21 0.072(7) 0.080(5) 0.076(7) -0.002(5) -0.003(6) 0.002(5)
C22 0.075(6) 0.086(4) 0.085(6) -0.001(4) -0.003(5) 0.007(4)
C23 0.078(7) 0.086(4) 0.075(7) 0.006(5) -0.005(5) 0.017(5)
C24 0.086(7) 0.088(4) 0.069(6) 0.004(5) -0.001(6) 0.031(5)
C25 0.086(7) 0.074(4) 0.069(4) 0.005(4) 0.011(6) 0.033(5)
C26 0.082(7) 0.059(6) 0.071(4) 0.007(4) 0.008(5) 0.023(5)
C27 0.073(6) 0.053(5) 0.072(4) 0.007(4) -0.003(5) 0.016(5)
C28 0.077(6) 0.057(4) 0.073(4) 0.010(4) 0.000(4) 0.003(4)
C29 0.066(6) 0.055(5) 0.065(3) 0.001(3) -0.002(5) 0.004(4)
C30 0.075(6) 0.086(4) 0.086(6) -0.001(4) -0.002(5) 0.008(4)
C31 0.077(6) 0.057(4) 0.073(4) 0.011(4) 0.000(4) 0.003(4)
C32 0.121(6) 0.103(5) 0.123(6) -0.010(4) -0.007(5) -0.010(4)
C33 0.112(7) 0.094(6) 0.115(7) -0.004(5) -0.017(6) -0.010(5)
C34 0.116(8) 0.094(6) 0.116(7) -0.012(5) -0.012(6) -0.001(5)
C35 0.133(7) 0.090(6) 0.115(7) -0.015(4) -0.018(6) -0.016(5)
C36 0.165(3) 0.0788(19) 0.121(2) -0.0109(18) -0.028(2) -0.021(2)
C37 0.131(7) 0.099(6) 0.121(7) -0.010(5) -0.016(6) -0.018(5)
C38 0.117(8) 0.102(7) 0.120(7) -0.008(5) -0.011(6) -0.016(5)
C39 0.110(5) 0.091(3) 0.097(5) 0.022(3) 0.016(5) 0.006(4)
C40 0.117(6) 0.087(3) 0.107(6) 0.021(3) 0.006(5) 0.005(4)
C43 0.177(3) 0.097(2) 0.169(3) 0.046(2) 0.000(3) 0.030(2)
C41 0.119(7) 0.090(4) 0.116(5) 0.023(3) 0.003(6) 0.011(6)
C42 0.137(7) 0.084(4) 0.135(5) 0.028(3) 0.003(6) 0.017(6)
C44 0.140(7) 0.099(4) 0.133(5) 0.036(3) -0.003(6) 0.010(6)
C45 0.125(7) 0.105(4) 0.114(5) 0.031(3) -0.002(7) 0.005(6)
C46 0.118(5) 0.098(4) 0.114(7) 0.020(6) 0.001(7) 0.011(4)
C47 0.134(5) 0.097(3) 0.131(6) 0.029(5) -0.001(6) 0.016(4)
C48 0.122(6) 0.090(4) 0.119(8) 0.021(7) 0.002(7) 0.006(4)
C49 0.141(5) 0.086(4) 0.135(7) 0.031(6) 0.002(7) 0.010(3)

loop_
_atom_type_symbol
_atom_type_description
_atom_type_scat_dispersion_real
_atom_type_scat_dispersion_imag
_atom_type_scat_source
C C 0.0181 0.0091 'International Tables Vol C Tables 4.2.6.8 and 6.1.1.4'
H H 0.0000 0.0000 'International Tables Vol C Tables 4.2.6.8 and 6.1.1.4'
N N 0.0311 0.0180 'International Tables Vol C Tables 4.2.6.8 and 6.1.1.4'
O O 0.0492 0.0322 'International Tables Vol C Tables 4.2.6.8 and 6.1.1.4'
Br Br -0.6763 1.2805 'International Tables Vol C Tables 4.2.6.8 and 6.1.1.4'

loop_
_geom_angle_atom_site_label_1
_geom_angle_atom_site_label_2
_geom_angle_atom_site_label_3
_geom_angle
_geom_angle_site_symmetry_1
_geom_angle_site_symmetry_3
_geom_angle_publ_flag
C2 C1 C6 123(2) . . ?
C2 C1 Br2 117.8(18) . . ?
C6 C1 Br2 119.6(19) . . ?
C7 O2 C8 117.7(14) . . ?
C1 C2 C3 118(2) . . ?
C1 C2 H2 120.8 . . ?
C3 C2 H2 120.8 . . ?
C4 C3 C2 121.5(18) . . ?
C4 C3 H3 119.3 . . ?
C2 C3 H3 119.3 . . ?
C3 C4 C5 117.5(18) . . ?
C3 C4 C7 120.7(17) . . ?
C5 C4 C7 121.8(16) . . ?
C32 O5 C19 126(2) . . ?
C6 C5 C4 120.4(19) . . ?
C6 C5 H5 119.8 . . ?
C4 C5 H5 119.8 . . ?
C5 C6 C1 119(2) . . ?
C5 C6 H6 120.3 . . ?
C1 C6 H6 120.3 . . ?
C39 O7 C25 125.7(18) . . ?
O1 C7 O2 119.0(16) . . ?
O1 C7 C4 125.8(16) . . ?
O2 C7 C4 115.2(15) . . ?
O2 C8 C9 107.5(15) . . ?
O2 C8 C10 107.6(15) . . ?
C9 C8 C10 109.6(15) . . ?
O2 C8 H8 110.7 . . ?
C9 C8 H8 110.7 . . ?
C10 C8 H8 110.7 . . ?
C8 C9 H9A 109.5 . . ?
C8 C9 H9B 109.5 . . ?
H9A C9 H9B 109.5 . . ?
C8 C9 H9C 109.5 . . ?
H9A C9 H9C 109.5 . . ?
H9B C9 H9C 109.5 . . ?
O3 C10 N11 123.7(16) . . ?
O3 C10 C8 123.7(17) . . ?
N11 C10 C8 112.6(17) . . ?
C10 N11 C12 122.6(15) . . ?
C13 C11 H11A 109.5 . . ?
C13 C11 H11B 109.5 . . ?
H11A C11 H11B 109.5 . . ?
C13 C11 H11C 109.5 . . ?
H11A C11 H11C 109.5 . . ?
H11B C11 H11C 109.5 . . ?
N11 C12 C13 114.6(14) . . ?
N11 C12 C29 112.1(13) . . ?
C13 C12 C29 112.3(14) . . ?
N11 C12 H12 105.6 . . ?
C13 C12 H12 105.6 . . ?
C29 C12 H12 105.6 . . ?
C12 C13 C14 110.1(14) . . ?
C12 C13 C11 112.9(15) . . ?
C14 C13 C11 107.4(14) . . ?
C12 C13 H13 108.8 . . ?
C14 C13 H13 108.8 . . ?
C11 C13 H13 108.8 . . ?
O4 C14 C15 119.6(15) . . ?
O4 C14 C13 120.3(16) . . ?
C15 C14 C13 120.1(16) . . ?
C17 C15 C14 118.6(16) . . ?
C17 C15 C16 123.1(16) . . ?
C14 C15 C16 118.3(15) . . ?
C15 C16 H16A 109.5 . . ?
C15 C16 H16B 109.5 . . ?
H16A C16 H16B 109.5 . . ?
C15 C16 H16C 109.5 . . ?
H16A C16 H16C 109.5 . . ?
H16B C16 H16C 109.5 . . ?
C15 C17 C18 127.5(19) . . ?
C15 C17 H17 116.3 . . ?
C18 C17 H17 116.3 . . ?
C17 C18 C19 113.4(17) . . ?
C17 C18 H18A 108.9 . . ?
C19 C18 H18A 108.9 . . ?
C17 C18 H18B 108.9 . . ?
C19 C18 H18B 108.9 . . ?
H18A C18 H18B 107.7 . . ?
C20 C19 C18 110.5(18) . . ?
C20 C19 O5 113.2(19) . . ?
C18 C19 O5 112.2(17) . . ?
C20 C19 H19 106.8 . . ?
C18 C19 H19 106.8 . . ?
O5 C19 H19 106.8 . . ?
C21 C20 C19 123(2) . . ?
C21 C20 H20 118.4 . . ?
C19 C20 H20 118.4 . . ?
C20 C21 C22 124(2) . . ?
C20 C21 H21 117.9 . . ?
C22 C21 H21 117.9 . . ?
C23 C22 C21 119(2) . . ?
C23 C22 C30 124.1(18) . . ?
C21 C22 C30 116.7(18) . . ?
C22 C23 C24 129.0(19) . . ?
C22 C23 H23 115.5 . . ?
C24 C23 H23 115.5 . . ?
C25 C24 C23 112.7(16) . . ?
C25 C24 H24A 109.0 . . ?
C23 C24 H24A 109.0 . . ?
C25 C24 H24B 109.0 . . ?
C23 C24 H24B 109.0 . . ?
H24A C24 H24B 107.8 . . ?
C26 C25 O7 109.3(15) . . ?
C26 C25 C24 119.7(18) . . ?
O7 C25 C24 106.2(15) . . ?
C26 C25 H25 107.0 . . ?
O7 C25 H25 107.0 . . ?
C24 C25 H25 107.0 . . ?
C27 C26 C25 126(2) . . ?
C27 C26 H26 116.9 . . ?
C25 C26 H26 116.9 . . ?
C26 C27 C28 127.4(19) . . ?
C26 C27 H27 116.3 . . ?
C28 C27 H27 116.3 . . ?
C29 C28 C27 119.2(17) . . ?
C29 C28 C31 123.2(17) . . ?
C27 C28 C31 117.2(15) . . ?
C28 C29 C12 126.7(17) . . ?
C28 C29 H29 116.7 . . ?
C12 C29 H29 116.7 . . ?
C22 C30 H30A 109.5 . . ?
C22 C30 H30B 109.5 . . ?
H30A C30 H30B 109.5 . . ?
C22 C30 H30C 109.5 . . ?
H30A C30 H30C 109.5 . . ?
H30B C30 H30C 109.5 . . ?
C28 C31 H31A 109.5 . . ?
C28 C31 H31B 109.5 . . ?
H31A C31 H31B 109.5 . . ?
C28 C31 H31C 109.5 . . ?
H31A C31 H31C 109.5 . . ?
H31B C31 H31C 109.5 . . ?
O5 C32 O6 122(3) . . ?
O5 C32 C33 122(3) . . ?
O6 C32 C33 116(3) . . ?
C34 C33 C38 124(3) . . ?
C34 C33 C32 119(3) . . ?
C38 C33 C32 117(3) . . ?
C33 C34 C35 123(3) . . ?
C33 C34 H34 118.4 . . ?
C35 C34 H34 118.4 . . ?
C34 C35 C36 116(3) . . ?
C34 C35 H35 122.0 . . ?
C36 C35 H35 122.0 . . ?
C37 C36 C35 125(2) . . ?
C37 C36 Br3 121(2) . . ?
C35 C36 Br3 113(2) . . ?
C36 C37 C38 114(3) . . ?
C36 C37 H37 123.1 . . ?
C38 C37 H37 123.1 . . ?
C37 C38 C33 118(3) . . ?
C37 C38 H38 121.1 . . ?
C33 C38 H38 121.1 . . ?
O7 C39 O8 114(2) . . ?
O7 C39 C40 120(2) . . ?
O8 C39 C40 115(2) . . ?
O7 C39 O9 101(2) . . ?
C40 C39 O9 119(3) . . ?
C46 C40 C48 126(4) . . ?
C41 C40 C39 126(3) . . ?
C46 C40 C39 117(3) . . ?
C48 C40 C39 116(3) . . ?
C41 C40 C45 114(4) . . ?
C39 C40 C45 121(3) . . ?
C42 C43 C44 126(4) . . ?
C49 C43 C47 112(4) . . ?
C42 C43 Br1 119(3) . . ?
C44 C43 Br1 114(3) . . ?
C49 C43 Br1 120(3) . . ?
C47 C43 Br1 128(3) . . ?
C40 C41 C42 130(5) . . ?
C40 C41 H41 114.9 . . ?
C42 C41 H41 114.9 . . ?
C43 C42 C41 114(5) . . ?
C43 C42 H42 123.1 . . ?
C41 C42 H42 123.1 . . ?
C43 C44 C45 110(5) . . ?
C43 C44 H44 124.8 . . ?
C45 C44 H44 124.8 . . ?
C44 C45 C40 125(5) . . ?
C44 C45 H45 117.7 . . ?
C40 C45 H45 117.7 . . ?
C40 C46 C47 120(6) . . ?
C40 C46 H46 120.1 . . ?
C47 C46 H46 120.1 . . ?
C46 C47 C43 125(6) . . ?
C46 C47 H47 117.7 . . ?
C43 C47 H47 117.7 . . ?
C40 C48 C49 114(5) . . ?
C40 C48 H48 123.1 . . ?
C49 C48 H48 123.1 . . ?
C43 C49 C48 117(5) . . ?
C43 C49 H49A 121.5 . . ?
C48 C49 H49A 121.5 . . ?

loop_
_geom_bond_atom_site_label_1
_geom_bond_atom_site_label_2
_geom_bond_distance
_geom_bond_site_symmetry_2
_geom_bond_publ_flag
Br1 C43 1.90(3) . ?
O1 C7 1.23(2) . ?
C1 C2 1.34(3) . ?
C1 C6 1.36(3) . ?
C1 Br2 1.92(2) . ?
O2 C7 1.37(2) . ?
O2 C8 1.43(2) . ?
C2 C3 1.37(3) . ?
C2 H2 0.9300 . ?
Br3 C36 1.90(2) . ?
O3 C10 1.23(2) . ?
C3 C4 1.37(2) . ?
C3 H3 0.9300 . ?
O4 C14 1.21(2) . ?
C4 C5 1.42(3) . ?
C4 C7 1.46(3) . ?
O5 C32 1.11(3) . ?
O5 C19 1.49(3) . ?
C5 C6 1.33(3) . ?
C5 H5 0.9300 . ?
O6 C32 1.30(3) . ?
C6 H6 0.9300 . ?
O7 C39 1.26(3) . ?
O7 C25 1.47(2) . ?
O8 C39 1.32(4) . ?
O9 C39 1.44(4) . ?
C8 C9 1.49(3) . ?
C8 C10 1.54(3) . ?
C8 H8 0.9800 . ?
C9 H9A 0.9600 . ?
C9 H9B 0.9600 . ?
C9 H9C 0.9600 . ?
C10 N11 1.37(2) . ?
N11 C12 1.46(2) . ?
C11 C13 1.53(3) . ?
C11 H11A 0.9600 . ?
C11 H11B 0.9600 . ?
C11 H11C 0.9600 . ?
C12 C13 1.49(2) . ?
C12 C29 1.52(2) . ?
C12 H12 0.9800 . ?
C13 C14 1.51(2) . ?
C13 H13 0.9800 . ?
C14 C15 1.50(2) . ?
C15 C17 1.34(3) . ?
C15 C16 1.52(2) . ?
C16 H16A 0.9600 . ?
C16 H16B 0.9600 . ?
C16 H16C 0.9600 . ?
C17 C18 1.48(3) . ?
C17 H17 0.9300 . ?
C18 C19 1.49(3) . ?
C18 H18A 0.9700 . ?
C18 H18B 0.9700 . ?
C19 C20 1.47(3) . ?
C19 H19 0.9800 . ?
C20 C21 1.36(3) . ?
C20 H20 0.9300 . ?
C21 C22 1.46(3) . ?
C21 H21 0.9300 . ?
C22 C23 1.31(3) . ?
C22 C30 1.56(3) . ?
C23 C24 1.59(3) . ?
C23 H23 0.9300 . ?
C24 C25 1.47(3) . ?
C24 H24A 0.9700 . ?
C24 H24B 0.9700 . ?
C25 C26 1.45(3) . ?
C25 H25 0.9800 . ?
C26 C27 1.32(2) . ?
C26 H26 0.9300 . ?
C27 C28 1.48(3) . ?
C27 H27 0.9300 . ?
C28 C29 1.32(2) . ?
C28 C31 1.49(2) . ?
C29 H29 0.9300 . ?
C30 H30A 0.9600 . ?
C30 H30B 0.9600 . ?
C30 H30C 0.9600 . ?
C31 H31A 0.9600 . ?
C31 H31B 0.9600 . ?
C31 H31C 0.9600 . ?
C32 C33 1.63(4) . ?
C33 C34 1.16(3) . ?
C33 C38 1.44(4) . ?
C34 C35 1.33(3) . ?
C34 H34 0.9300 . ?
C35 C36 1.44(4) . ?
C35 H35 0.9300 . ?
C36 C37 1.28(4) . ?
C37 C38 1.43(4) . ?
C37 H37 0.9300 . ?
C38 H38 0.9300 . ?
C39 C40 1.43(3) . ?
C40 C41 1.20(6) . ?
C40 C46 1.25(7) . ?
C40 C48 1.36(7) . ?
C40 C45 1.50(6) . ?
C43 C42 1.36(6) . ?
C43 C44 1.41(7) . ?
C43 C49 1.42(7) . ?
C43 C47 1.53(7) . ?
C41 C42 1.42(6) . ?
C41 H41 0.9300 . ?
C42 H42 0.9300 . ?
C44 C45 1.42(7) . ?
C44 H44 0.9300 . ?
C45 H45 0.9300 . ?
C46 C47 1.27(7) . ?
C46 H46 0.9300 . ?
C47 H47 0.9300 . ?
C48 C49 1.51(7) . ?
C48 H48 0.9300 . ?
C49 H49A 0.9300 . ?
